data_7037104
loop_
_publ_author_name
'Enamullah, Mohammed'
'Quddus, Mohammad Abdul'
'Hasan, Mohammad Rezabul'
'Pescitelli, Gennaro'
'Berardozzi, Roberto'
'Makhloufi, Gamall'
'Vasylyeva, Vera'
'Janiak, Christoph'

_publ_section_title
;
 Chirality at metal and helical ligand folding in optical isomers of
 chiral bis(naphthaldiminato)nickel(ii) complexes.
;
_journal_issue 2
_journal_name_full 'Dalton transactions (Cambridge, England : 2003)'
_journal_page_first 667
_journal_page_last 680
_journal_paper_doi 10.1039/c5dt03940a
_journal_volume 45
_journal_year 2015
_chemical_absolute_configuration rmad
_chemical_formula_moiety 'C38 H32 N2 Ni O2'
_chemical_formula_sum 'C38 H32 N2 Ni O2'
_chemical_formula_weight 607.36
_chemical_name_systematic
;
bis{(S)-N-phenylethyl-2-oxo-1-naphthaldiminato-\k^2^N,O}nickel(II)
;
_space_group_crystal_system monoclinic
_space_group_IT_number 4
_space_group_name_Hall 'P 2yb'
_space_group_name_H-M_alt 'P 1 21 1'
_symmetry_space_group_name_Hall 'P 2yb'
_symmetry_space_group_name_H-M 'P 1 21 1'
_atom_sites_solution_hydrogens geom
_audit_creation_method SHELXL-2014
_audit_update_record
;
2015-06-05 deposited with the CCDC.
2015-11-05 downloaded from the CCDC.
;
_cell_angle_alpha 90
_cell_angle_beta 90.192(6)
_cell_angle_gamma 90
_cell_formula_units_Z 4
_cell_length_a 9.5328(9)
_cell_length_b 15.2970(16)
_cell_length_c 20.560(2)
_cell_measurement_reflns_used 9984
_cell_measurement_temperature 100(2)
_cell_measurement_theta_max 25.13
_cell_measurement_theta_min 2.35
_cell_volume 2998.1(5)
_computing_cell_refinement 'SAINT (Bruker, 2006)'
_computing_data_collection 'APEX2 (Bruker, 2006)'
_computing_data_reduction SAINT
_computing_molecular_graphics 'DIAMOND (Crystal Impact, 2009)'
_computing_structure_refinement 'SHELXL-97 (Sheldrick, 2008)'
_computing_structure_solution 'SHELXS-97 (Sheldrick, 2008)'
_diffrn_ambient_temperature 100(2)
_diffrn_measured_fraction_theta_full 0.990
_diffrn_measured_fraction_theta_max 0.991
_diffrn_measurement_device_type 'Bruker Kappa APEX-II CCD area detector'
_diffrn_measurement_method '\w scans'
_diffrn_radiation_monochromator 'multilayer mirror'
_diffrn_radiation_source 'microfocus sealed tube'
_diffrn_radiation_type MoK\a
_diffrn_radiation_wavelength 0.71073
_diffrn_reflns_av_R_equivalents 0.0573
_diffrn_reflns_av_unetI/netI 0.0770
_diffrn_reflns_laue_measured_fraction_full 0.990
_diffrn_reflns_laue_measured_fraction_max 0.991
_diffrn_reflns_limit_h_max 11
_diffrn_reflns_limit_h_min -11
_diffrn_reflns_limit_k_max 18
_diffrn_reflns_limit_k_min -18
_diffrn_reflns_limit_l_max 24
_diffrn_reflns_limit_l_min -24
_diffrn_reflns_number 25081
_diffrn_reflns_point_group_measured_fraction_full 0.980
_diffrn_reflns_point_group_measured_fraction_max 0.981
_diffrn_reflns_theta_full 25.242
_diffrn_reflns_theta_max 25.225
_diffrn_reflns_theta_min 1.659
_exptl_absorpt_coefficient_mu 0.685
_exptl_absorpt_correction_T_max 0.9285
_exptl_absorpt_correction_T_min 0.7004
_exptl_absorpt_correction_type multi-scan
_exptl_absorpt_process_details
; 
Sheldrick, G. M. (2012) SADABS. Bruker AXS Inc., 
Madison, Wisconsin, USA. 
;
_exptl_crystal_colour red
_exptl_crystal_density_diffrn 1.346
_exptl_crystal_density_method 'not measured'
_exptl_crystal_description block
_exptl_crystal_F_000 1272
_exptl_crystal_recrystallization_method 'Re-crystallisation from solvent: methanol'
_exptl_crystal_size_max 0.560
_exptl_crystal_size_mid 0.360
_exptl_crystal_size_min 0.110
_refine_diff_density_max 0.394
_refine_diff_density_min -0.661
_refine_diff_density_rms 0.060
_refine_ls_abs_structure_details
;
 Flack x determined using 4159 quotients [(I+)-(I-)]/[(I+)+(I-)]
 (Parsons, Flack and Wagner, Acta Cryst. B69 (2013) 249-259).
;
_refine_ls_abs_structure_Flack 0.040(8)
_refine_ls_extinction_method none
_refine_ls_goodness_of_fit_ref 1.006
_refine_ls_hydrogen_treatment constr
_refine_ls_matrix_type full
_refine_ls_number_parameters 779
_refine_ls_number_reflns 10664
_refine_ls_number_restraints 1
_refine_ls_restrained_S_all 1.006
_refine_ls_R_factor_all 0.0438
_refine_ls_R_factor_gt 0.0384
_refine_ls_shift/su_max 0.000
_refine_ls_shift/su_mean 0.000
_refine_ls_structure_factor_coef Fsqd
_refine_ls_weighting_details 'w=1/[\s^2^(Fo^2^)+(0.0363P)^2^] where P=(Fo^2^+2Fc^2^)/3'
_refine_ls_weighting_scheme calc
_refine_ls_wR_factor_gt 0.0922
_refine_ls_wR_factor_ref 0.0945
_reflns_Friedel_coverage 0.903
_reflns_friedel_fraction_full 0.970
_reflns_friedel_fraction_max 0.971
_reflns_number_gt 9694
_reflns_number_total 10664
_reflns_threshold_expression 'I > 2\s(I)'
_cod_data_source_file c5dt03940a2.cif
_cod_data_source_block nir33a_1messung
_cod_depositor_comments 'Adding full bibliography for 7037103--7037104.cif.'
_cod_database_code 7037104
_shelx_space_group_comment
;
The symmetry employed for this shelxl refinement is uniquely defined
by the following loop, which should always be used as a source of
symmetry information in preference to the above space-group names.
They are only intended as comments.
;
_shelx_estimated_absorpt_t_min 0.700
_shelx_estimated_absorpt_t_max 0.928
_shelxl_version_number 2014-3

loop_
_space_group_symop_operation_xyz
'x, y, z'
'-x, y+1/2, -z'

loop_
_atom_site_label
_atom_site_type_symbol
_atom_site_fract_x
_atom_site_fract_y
_atom_site_fract_z
_atom_site_U_iso_or_equiv
_atom_site_adp_type
_atom_site_occupancy
_atom_site_site_symmetry_order
_atom_site_calc_flag
_atom_site_refinement_flags_posn
_atom_site_refinement_flags_adp
Ni1 Ni 0.17748(5) 0.00477(3) 0.11213(2) 0.01181(14) Uani 1 1 d . .
N1 N 0.1561(4) -0.1184(3) 0.12348(17) 0.0127(8) Uani 1 1 d . .
C1 C 0.2709(4) -0.0771(3) -0.0033(2) 0.0113(9) Uani 1 1 d . .
Ni2 Ni 0.66164(6) 0.48536(4) 0.39377(3) 0.01596(15) Uani 1 1 d . .
N2 N 0.1738(4) 0.1278(2) 0.09887(17) 0.0115(8) Uani 1 1 d . .
C2 C 0.2831(4) -0.1593(3) 0.0260(2) 0.0118(9) Uani 1 1 d . .
O1 O 0.2180(3) -0.0083(2) 0.02523(13) 0.0147(6) Uani 1 1 d . .
O2 O 0.1605(3) 0.0174(2) 0.20051(14) 0.0153(7) Uani 1 1 d . .
O3 O 0.6873(3) 0.4600(2) 0.47934(15) 0.0203(8) Uani 1 1 d . .
N3 N 0.7586(4) 0.3802(3) 0.36702(17) 0.0130(8) Uani 1 1 d . .
C3 C 0.3465(4) -0.2309(3) -0.0093(2) 0.0125(9) Uani 1 1 d . .
O4 O 0.6341(3) 0.5115(2) 0.30818(14) 0.0196(7) Uani 1 1 d . .
N4 N 0.5687(4) 0.5937(3) 0.41944(17) 0.0145(8) Uani 1 1 d . .
C4 C 0.3780(4) -0.3126(3) 0.0197(2) 0.0134(9) Uani 1 1 d . .
H4 H 0.3576 -0.3217 0.0643 0.016 Uiso 1 1 calc R U
C14 C 0.0761(5) -0.2474(3) 0.1898(2) 0.0142(9) Uani 1 1 d . .
C9 C 0.3605(5) -0.1362(3) -0.1048(2) 0.0159(10) Uani 1 1 d . .
H9 H 0.3819 -0.1281 -0.1495 0.019 Uiso 1 1 calc R U
C5 C 0.4376(4) -0.3788(3) -0.0158(2) 0.0174(10) Uani 1 1 d . .
H5 H 0.4598 -0.4326 0.0049 0.021 Uiso 1 1 calc R U
C11 C 0.2107(5) -0.1754(3) 0.0855(2) 0.0130(10) Uani 1 1 d . .
H11 H 0.2021 -0.2348 0.0984 0.016 Uiso 1 1 calc R U
C16 C 0.2169(5) -0.3665(3) 0.2308(2) 0.0236(11) Uani 1 1 d . .
H16 H 0.2990 -0.3865 0.2525 0.028 Uiso 1 1 calc R U
C8 C 0.3818(4) -0.2196(3) -0.0759(2) 0.0145(9) Uani 1 1 d . .
C6 C 0.4660(5) -0.3681(3) -0.0820(2) 0.0207(11) Uani 1 1 d . .
H6 H 0.5043 -0.4151 -0.1064 0.025 Uiso 1 1 calc R U
C13 C -0.0872(5) -0.1188(3) 0.1634(2) 0.0226(11) Uani 1 1 d . .
H13A H -0.0890 -0.0548 0.1616 0.034 Uiso 1 1 calc R U
H13B H -0.1499 -0.1391 0.1979 0.034 Uiso 1 1 calc R U
H13C H -0.1185 -0.1426 0.1216 0.034 Uiso 1 1 calc R U
C7 C 0.4386(5) -0.2898(3) -0.1114(2) 0.0171(10) Uani 1 1 d . .
H7 H 0.4582 -0.2826 -0.1563 0.020 Uiso 1 1 calc R U
C12 C 0.0619(5) -0.1497(3) 0.1776(2) 0.0151(10) Uani 1 1 d . .
H12 H 0.0932 -0.1194 0.2183 0.018 Uiso 1 1 calc R U
C10 C 0.3103(4) -0.0679(3) -0.0699(2) 0.0161(10) Uani 1 1 d . .
H10 H 0.3011 -0.0125 -0.0903 0.019 Uiso 1 1 calc R U
C15 C 0.1957(5) -0.2777(3) 0.2220(2) 0.0175(10) Uani 1 1 d . .
H15 H 0.2630 -0.2371 0.2379 0.021 Uiso 1 1 calc R U
C19 C -0.0221(5) -0.3076(3) 0.1686(3) 0.0253(11) Uani 1 1 d . .
H19 H -0.1051 -0.2877 0.1477 0.030 Uiso 1 1 calc R U
C18 C -0.0013(5) -0.3962(4) 0.1774(3) 0.0337(14) Uani 1 1 d . .
H18 H -0.0696 -0.4366 0.1622 0.040 Uiso 1 1 calc R U
C17 C 0.1189(5) -0.4262(4) 0.2082(3) 0.0290(12) Uani 1 1 d . .
H17 H 0.1339 -0.4872 0.2138 0.035 Uiso 1 1 calc R U
C25 C 0.3375(5) 0.3743(4) 0.3393(3) 0.0274(12) Uani 1 1 d . .
H25 H 0.3596 0.4209 0.3681 0.033 Uiso 1 1 calc R U
C27 C 0.2601(5) 0.2256(3) 0.3212(2) 0.0176(10) Uani 1 1 d . .
C28 C 0.2204(5) 0.1423(3) 0.3452(2) 0.0197(10) Uani 1 1 d . .
H28 H 0.2147 0.1338 0.3909 0.024 Uiso 1 1 calc R U
C31 C 0.1243(4) 0.1625(3) 0.0337(2) 0.0133(9) Uani 1 1 d . .
H31 H 0.1812 0.1329 -0.0007 0.016 Uiso 1 1 calc R U
C29 C 0.1905(5) 0.0749(3) 0.3054(2) 0.0186(10) Uani 1 1 d . .
H29 H 0.1657 0.0198 0.3234 0.022 Uiso 1 1 calc R U
C32 C -0.0268(5) 0.1328(3) 0.0250(2) 0.0203(11) Uani 1 1 d . .
H32A H -0.0845 0.1575 0.0598 0.031 Uiso 1 1 calc R U
H32B H -0.0311 0.0689 0.0268 0.031 Uiso 1 1 calc R U
H32C H -0.0621 0.1530 -0.0172 0.031 Uiso 1 1 calc R U
C26 C 0.2938(5) 0.2966(4) 0.3632(2) 0.0236(11) Uani 1 1 d . .
H26 H 0.2855 0.2893 0.4089 0.028 Uiso 1 1 calc R U
C41 C 0.9098(5) 0.2671(3) 0.5118(2) 0.0159(10) Uani 1 1 d . .
C33 C 0.1467(5) 0.2592(3) 0.0264(2) 0.0132(10) Uani 1 1 d . .
C20 C 0.1958(4) 0.0854(3) 0.2360(2) 0.0133(9) Uani 1 1 d . .
C44 C 1.0670(5) 0.1488(4) 0.5893(3) 0.0303(13) Uani 1 1 d . .
H44 H 1.1200 0.1091 0.6149 0.036 Uiso 1 1 calc R U
C39 C 0.7577(5) 0.3980(3) 0.5077(2) 0.0159(10) Uani 1 1 d . .
C22 C 0.2687(4) 0.2386(3) 0.2527(2) 0.0143(9) Uani 1 1 d . .
C45 C 0.9876(5) 0.2119(3) 0.6179(2) 0.0240(11) Uani 1 1 d . .
H45 H 0.9861 0.2156 0.6640 0.029 Uiso 1 1 calc R U
C38 C 0.0479(5) 0.3207(3) 0.0464(2) 0.0160(10) Uani 1 1 d . .
H38 H -0.0416 0.3016 0.0608 0.019 Uiso 1 1 calc R U
C23 C 0.3154(5) 0.3205(3) 0.2296(2) 0.0188(10) Uani 1 1 d . .
H23 H 0.3227 0.3300 0.1841 0.023 Uiso 1 1 calc R U
C30 C 0.2043(4) 0.1845(3) 0.1434(2) 0.0116(9) Uani 1 1 d . .
H30 H 0.2097 0.2438 0.1300 0.014 Uiso 1 1 calc R U
C46 C 0.9075(5) 0.2717(3) 0.5812(2) 0.0178(10) Uani 1 1 d . .
C37 C 0.0782(5) 0.4096(3) 0.0455(2) 0.0214(11) Uani 1 1 d . .
H37 H 0.0099 0.4509 0.0590 0.026 Uiso 1 1 calc R U
C24 C 0.3501(5) 0.3860(3) 0.2715(3) 0.0248(11) Uani 1 1 d . .
H24 H 0.3833 0.4401 0.2549 0.030 Uiso 1 1 calc R U
C36 C 0.2095(5) 0.4375(3) 0.0246(2) 0.0210(11) Uani 1 1 d . .
H36 H 0.2312 0.4981 0.0247 0.025 Uiso 1 1 calc R U
C35 C 0.3084(5) 0.3782(3) 0.0038(2) 0.0208(11) Uani 1 1 d . .
H35 H 0.3971 0.3979 -0.0111 0.025 Uiso 1 1 calc R U
C34 C 0.2776(5) 0.2890(3) 0.0049(2) 0.0152(10) Uani 1 1 d . .
H34 H 0.3461 0.2481 -0.0092 0.018 Uiso 1 1 calc R U
C43 C 1.0692(6) 0.1437(4) 0.5210(3) 0.0317(13) Uani 1 1 d . .
H43 H 1.1251 0.1005 0.5004 0.038 Uiso 1 1 calc R U
C40 C 0.8302(5) 0.3312(3) 0.4750(2) 0.0146(10) Uani 1 1 d . .
C21 C 0.2305(5) 0.1671(3) 0.2104(2) 0.0136(9) Uani 1 1 d . .
C42 C 0.9908(5) 0.2010(3) 0.4836(2) 0.0238(11) Uani 1 1 d . .
H42 H 0.9918 0.1952 0.4376 0.029 Uiso 1 1 calc R U
C48 C 0.7548(5) 0.3988(3) 0.5772(2) 0.0215(11) Uani 1 1 d . .
H48 H 0.7021 0.4422 0.5994 0.026 Uiso 1 1 calc R U
C47 C 0.8273(5) 0.3376(3) 0.6117(2) 0.0214(11) Uani 1 1 d . .
H47 H 0.8239 0.3393 0.6579 0.026 Uiso 1 1 calc R U
C60 C 0.5491(4) 0.7414(3) 0.2752(2) 0.0154(10) Uani 1 1 d . .
C55 C 0.7155(5) 0.0852(3) 0.2516(3) 0.0273(12) Uani 1 1 d . .
H55 H 0.7013 0.0252 0.2419 0.033 Uiso 1 1 calc R U
C61 C 0.5105(5) 0.8212(3) 0.3036(2) 0.0218(11) Uani 1 1 d . .
H61 H 0.5035 0.8253 0.3496 0.026 Uiso 1 1 calc R U
C54 C 0.8402(5) 0.1260(4) 0.2351(3) 0.0324(13) Uani 1 1 d . .
H54 H 0.9113 0.0938 0.2135 0.039 Uiso 1 1 calc R U
C62 C 0.4825(5) 0.8939(3) 0.2660(3) 0.0258(12) Uani 1 1 d . .
H62 H 0.4561 0.9471 0.2864 0.031 Uiso 1 1 calc R U
C53 C 0.8623(5) 0.2135(3) 0.2499(3) 0.0253(12) Uani 1 1 d . .
H53 H 0.9485 0.2405 0.2385 0.030 Uiso 1 1 calc R U
C63 C 0.4927(5) 0.8901(3) 0.1977(3) 0.0240(11) Uani 1 1 d . .
H63 H 0.4714 0.9402 0.1721 0.029 Uiso 1 1 calc R U
C52 C 0.7596(5) 0.2620(3) 0.2813(2) 0.0158(10) Uani 1 1 d . .
C64 C 0.5328(5) 0.8151(3) 0.1689(2) 0.0210(11) Uani 1 1 d . .
H64 H 0.5419 0.8133 0.1229 0.025 Uiso 1 1 calc R U
C51 C 0.9079(5) 0.4006(3) 0.2711(2) 0.0252(12) Uani 1 1 d . .
H51A H 0.9891 0.3699 0.2895 0.038 Uiso 1 1 calc R U
H51B H 0.9104 0.4621 0.2845 0.038 Uiso 1 1 calc R U
H51C H 0.9109 0.3970 0.2235 0.038 Uiso 1 1 calc R U
C65 C 0.5618(4) 0.7388(3) 0.2058(2) 0.0166(10) Uani 1 1 d . .
C66 C 0.5981(5) 0.6590(3) 0.1754(2) 0.0176(10) Uani 1 1 d . .
H66 H 0.6072 0.6571 0.1294 0.021 Uiso 1 1 calc R U
C49 C 0.8240(4) 0.3267(3) 0.4059(2) 0.0144(10) Uani 1 1 d . .
H49 H 0.8727 0.2796 0.3861 0.017 Uiso 1 1 calc R U
C67 C 0.6202(5) 0.5852(3) 0.2103(2) 0.0192(10) Uani 1 1 d . .
H67 H 0.6416 0.5324 0.1882 0.023 Uiso 1 1 calc R U
C50 C 0.7737(5) 0.3584(3) 0.2956(2) 0.0171(10) Uani 1 1 d . .
H50 H 0.6944 0.3881 0.2725 0.020 Uiso 1 1 calc R U
C69 C 0.5203(5) 0.6050(3) 0.4883(2) 0.0159(10) Uani 1 1 d . .
H69 H 0.5989 0.5855 0.5172 0.019 Uiso 1 1 calc R U
C68 C 0.5453(4) 0.6586(3) 0.3798(2) 0.0166(10) Uani 1 1 d . .
H68 H 0.5048 0.7095 0.3984 0.020 Uiso 1 1 calc R U
C56 C 0.6117(5) 0.1332(3) 0.2826(2) 0.0244(11) Uani 1 1 d . .
H56 H 0.5255 0.1059 0.2938 0.029 Uiso 1 1 calc R U
C70 C 0.4822(5) 0.6980(3) 0.5085(2) 0.0232(11) Uani 1 1 d . .
H70A H 0.5589 0.7377 0.4969 0.035 Uiso 1 1 calc R U
H70B H 0.4672 0.7000 0.5556 0.035 Uiso 1 1 calc R U
H70C H 0.3963 0.7161 0.4860 0.035 Uiso 1 1 calc R U
C59 C 0.5732(4) 0.6620(3) 0.3120(2) 0.0144(10) Uani 1 1 d . .
C58 C 0.6120(4) 0.5849(3) 0.2798(2) 0.0151(10) Uani 1 1 d . .
C57 C 0.6330(5) 0.2197(3) 0.2973(2) 0.0176(10) Uani 1 1 d . .
H57 H 0.5612 0.2517 0.3186 0.021 Uiso 1 1 calc R U
C71 C 0.3958(5) 0.5449(3) 0.5017(2) 0.0202(11) Uani 1 1 d . .
C72 C 0.3900(5) 0.5004(5) 0.5602(3) 0.0443(16) Uani 1 1 d . .
H72 H 0.4658 0.5048 0.5901 0.053 Uiso 1 1 calc R U
C75 C 0.1728(5) 0.4830(4) 0.4737(2) 0.0340(13) Uani 1 1 d . .
H75 H 0.0992 0.4760 0.4429 0.041 Uiso 1 1 calc R U
C76 C 0.2849(5) 0.5364(3) 0.4588(2) 0.0238(11) Uani 1 1 d . .
H60 H 0.2857 0.5675 0.4188 0.029 Uiso 1 1 calc R U
C74 C 0.1652(6) 0.4404(5) 0.5310(3) 0.0470(17) Uani 1 1 d . .
H74 H 0.0864 0.4047 0.5408 0.056 Uiso 1 1 calc R U
C73 C 0.2741(6) 0.4492(5) 0.5757(3) 0.058(2) Uani 1 1 d . .
H73 H 0.2694 0.4205 0.6166 0.070 Uiso 1 1 calc R U

loop_
_atom_site_aniso_label
_atom_site_aniso_U_11
_atom_site_aniso_U_22
_atom_site_aniso_U_33
_atom_site_aniso_U_23
_atom_site_aniso_U_13
_atom_site_aniso_U_12
Ni1 0.0154(3) 0.0091(3) 0.0109(3) 0.0008(2) -0.0004(2) 0.0006(2)
N1 0.0110(18) 0.015(2) 0.0124(19) 0.0000(16) -0.0023(15) -0.0010(15)
C1 0.009(2) 0.010(2) 0.015(2) -0.0035(18) -0.0055(17) 0.0007(17)
Ni2 0.0183(3) 0.0156(3) 0.0140(3) -0.0001(3) -0.0021(2) 0.0001(2)
N2 0.0103(19) 0.014(2) 0.0105(19) -0.0008(16) -0.0018(15) 0.0018(15)
C2 0.012(2) 0.010(2) 0.014(2) 0.0006(18) -0.0040(17) -0.0010(17)
O1 0.0208(15) 0.0104(17) 0.0130(14) 0.0005(14) -0.0006(11) 0.0029(14)
O2 0.0237(16) 0.0093(17) 0.0130(14) 0.0013(13) 0.0016(12) -0.0003(13)
O3 0.0274(18) 0.0163(19) 0.0170(16) -0.0005(14) -0.0035(14) 0.0055(14)
N3 0.0131(18) 0.012(2) 0.0133(19) 0.0015(16) -0.0020(15) -0.0034(15)
C3 0.008(2) 0.013(2) 0.016(2) -0.0017(19) -0.0029(17) -0.0037(17)
O4 0.0263(16) 0.0152(18) 0.0173(15) -0.0003(15) -0.0057(12) 0.0041(15)
N4 0.0112(18) 0.021(2) 0.0113(19) 0.0004(17) -0.0025(15) -0.0058(16)
C4 0.010(2) 0.010(2) 0.021(2) 0.0002(19) -0.0007(17) -0.0025(17)
C14 0.017(2) 0.014(2) 0.012(2) 0.0012(19) 0.0019(17) -0.0017(18)
C9 0.019(2) 0.019(3) 0.009(2) -0.0004(19) -0.0002(17) 0.0000(19)
C5 0.012(2) 0.012(2) 0.029(3) 0.000(2) -0.0015(19) -0.0032(18)
C11 0.013(2) 0.012(2) 0.014(2) 0.0027(19) -0.0043(17) -0.0011(18)
C16 0.019(2) 0.023(3) 0.028(3) 0.007(2) 0.000(2) 0.002(2)
C8 0.011(2) 0.014(2) 0.018(2) -0.0028(19) -0.0010(17) -0.0032(18)
C6 0.015(2) 0.013(3) 0.034(3) -0.009(2) 0.003(2) 0.0008(19)
C13 0.019(2) 0.017(3) 0.031(3) 0.004(2) 0.005(2) 0.002(2)
C7 0.017(2) 0.018(3) 0.016(2) -0.004(2) 0.0018(18) -0.0050(19)
C12 0.016(2) 0.013(2) 0.017(2) 0.0029(19) 0.0043(18) -0.0003(18)
C10 0.017(2) 0.013(2) 0.018(2) 0.0045(19) 0.0005(18) 0.0024(18)
C15 0.019(2) 0.017(3) 0.017(2) 0.0000(19) 0.0034(19) -0.0013(19)
C19 0.019(2) 0.019(3) 0.038(3) 0.006(2) -0.007(2) 0.000(2)
C18 0.020(3) 0.019(3) 0.062(4) 0.004(3) -0.008(3) -0.008(2)
C17 0.022(3) 0.016(3) 0.048(3) 0.013(3) 0.000(2) -0.001(2)
C25 0.026(3) 0.024(3) 0.032(3) -0.016(2) -0.007(2) 0.003(2)
C27 0.012(2) 0.023(3) 0.018(2) -0.006(2) -0.0062(18) 0.0048(19)
C28 0.017(2) 0.030(3) 0.012(2) -0.002(2) -0.0032(18) 0.007(2)
C31 0.016(2) 0.015(2) 0.009(2) 0.0016(18) -0.0066(17) 0.0015(18)
C29 0.024(2) 0.016(3) 0.016(2) -0.001(2) -0.0005(19) 0.004(2)
C32 0.022(3) 0.011(2) 0.028(3) 0.002(2) -0.012(2) -0.002(2)
C26 0.021(2) 0.032(3) 0.018(3) -0.011(2) -0.004(2) 0.007(2)
C41 0.014(2) 0.019(3) 0.015(2) 0.005(2) -0.0025(18) -0.0014(19)
C33 0.015(2) 0.014(2) 0.010(2) 0.0016(19) -0.0083(17) -0.0006(18)
C20 0.009(2) 0.017(3) 0.014(2) -0.0007(19) -0.0005(17) 0.0019(18)
C44 0.025(3) 0.040(3) 0.026(3) 0.014(3) 0.000(2) 0.013(2)
C39 0.018(2) 0.012(2) 0.017(2) 0.0013(19) -0.0023(18) -0.0037(19)
C22 0.012(2) 0.015(2) 0.016(2) -0.0052(19) -0.0036(17) 0.0045(18)
C45 0.021(3) 0.035(3) 0.016(2) 0.007(2) -0.001(2) 0.004(2)
C38 0.015(2) 0.014(2) 0.019(2) 0.0033(19) -0.0047(18) -0.0006(18)
C23 0.018(2) 0.015(3) 0.023(3) -0.003(2) -0.0042(19) 0.003(2)
C30 0.008(2) 0.011(2) 0.016(2) 0.0000(18) -0.0017(16) -0.0008(17)
C46 0.015(2) 0.021(3) 0.017(2) 0.007(2) 0.0022(18) -0.0035(19)
C37 0.018(2) 0.014(2) 0.032(3) -0.001(2) -0.005(2) 0.0045(19)
C24 0.022(3) 0.017(3) 0.035(3) -0.008(2) -0.005(2) 0.003(2)
C36 0.019(2) 0.010(2) 0.034(3) 0.005(2) -0.009(2) -0.002(2)
C35 0.016(2) 0.019(3) 0.027(3) 0.008(2) -0.004(2) -0.003(2)
C34 0.018(2) 0.015(2) 0.012(2) 0.0023(19) -0.0029(18) 0.0025(19)
C43 0.034(3) 0.035(3) 0.026(3) 0.010(3) 0.009(2) 0.020(3)
C40 0.012(2) 0.015(2) 0.016(2) 0.0037(19) -0.0010(17) -0.0020(18)
C21 0.016(2) 0.012(2) 0.013(2) -0.0031(18) -0.0019(18) 0.0022(18)
C42 0.027(3) 0.027(3) 0.018(3) 0.008(2) 0.004(2) 0.006(2)
C48 0.028(3) 0.018(3) 0.018(2) -0.003(2) 0.000(2) 0.004(2)
C47 0.032(3) 0.023(3) 0.009(2) 0.002(2) -0.0031(19) 0.000(2)
C60 0.011(2) 0.014(2) 0.021(2) 0.000(2) -0.0028(18) -0.0023(18)
C55 0.026(3) 0.019(3) 0.037(3) -0.006(2) -0.007(2) 0.002(2)
C61 0.026(3) 0.017(3) 0.022(3) -0.003(2) -0.005(2) -0.002(2)
C54 0.021(3) 0.027(3) 0.049(4) -0.017(3) 0.002(2) 0.004(2)
C62 0.031(3) 0.010(3) 0.036(3) -0.002(2) -0.001(2) -0.004(2)
C53 0.018(3) 0.022(3) 0.036(3) -0.011(2) -0.001(2) -0.001(2)
C63 0.021(3) 0.018(3) 0.033(3) 0.009(2) -0.006(2) -0.003(2)
C52 0.019(2) 0.015(2) 0.014(2) 0.0000(19) -0.0075(18) 0.0047(19)
C64 0.018(2) 0.025(3) 0.020(3) 0.007(2) -0.004(2) -0.004(2)
C51 0.033(3) 0.018(3) 0.024(3) -0.005(2) 0.008(2) -0.005(2)
C65 0.011(2) 0.020(3) 0.019(2) 0.005(2) -0.0020(18) -0.0008(19)
C66 0.018(2) 0.022(3) 0.012(2) 0.000(2) 0.0013(18) 0.001(2)
C49 0.015(2) 0.013(2) 0.015(2) 0.0008(19) 0.0011(18) -0.0023(18)
C67 0.023(2) 0.018(3) 0.017(2) -0.003(2) 0.0010(19) 0.006(2)
C50 0.019(2) 0.018(3) 0.013(2) 0.002(2) -0.0017(18) 0.0027(19)
C69 0.018(2) 0.019(3) 0.011(2) -0.0011(19) -0.0020(18) 0.0004(19)
C68 0.012(2) 0.018(3) 0.019(2) -0.003(2) -0.0038(18) -0.0020(19)
C56 0.020(3) 0.023(3) 0.030(3) 0.006(2) -0.002(2) -0.003(2)
C70 0.028(3) 0.027(3) 0.015(2) -0.004(2) -0.003(2) 0.005(2)
C59 0.011(2) 0.015(2) 0.017(2) 0.0020(19) -0.0045(17) -0.0018(18)
C58 0.015(2) 0.013(2) 0.018(2) 0.0021(19) -0.0041(18) 0.0026(19)
C57 0.017(2) 0.018(3) 0.018(2) 0.001(2) -0.0013(19) 0.0037(19)
C71 0.017(2) 0.023(3) 0.021(3) -0.003(2) 0.0038(19) 0.003(2)
C72 0.023(3) 0.076(5) 0.033(3) 0.028(4) -0.003(2) -0.009(3)
C75 0.028(3) 0.043(4) 0.031(3) -0.015(3) 0.004(2) -0.010(3)
C76 0.025(3) 0.028(3) 0.019(2) -0.006(2) 0.001(2) -0.002(2)
C74 0.032(3) 0.048(4) 0.061(4) 0.007(3) 0.014(3) -0.014(3)
C73 0.034(3) 0.089(6) 0.052(4) 0.045(4) 0.002(3) -0.011(4)

loop_
_atom_type_symbol
_atom_type_description
_atom_type_scat_dispersion_real
_atom_type_scat_dispersion_imag
_atom_type_scat_source
C C 0.0033 0.0016 'International Tables Vol C Tables 4.2.6.8 and 6.1.1.4'
H H 0.0000 0.0000 'International Tables Vol C Tables 4.2.6.8 and 6.1.1.4'
N N 0.0061 0.0033 'International Tables Vol C Tables 4.2.6.8 and 6.1.1.4'
O O 0.0106 0.0060 'International Tables Vol C Tables 4.2.6.8 and 6.1.1.4'
Ni Ni 0.3393 1.1124 'International Tables Vol C Tables 4.2.6.8 and 6.1.1.4'

loop_
_geom_angle_atom_site_label_1
_geom_angle_atom_site_label_2
_geom_angle_atom_site_label_3
_geom_angle
O2 Ni1 O1 172.94(13)
O2 Ni1 N2 92.08(14)
O1 Ni1 N2 88.43(15)
O2 Ni1 N1 88.44(14)
O1 Ni1 N1 91.94(15)
N2 Ni1 N1 172.72(15)
C11 N1 C12 118.4(4)
C11 N1 Ni1 123.6(3)
C12 N1 Ni1 117.8(3)
O1 C1 C2 124.2(4)
O1 C1 C10 117.1(4)
C2 C1 C10 118.6(4)
O3 Ni2 O4 179.33(15)
O3 Ni2 N3 92.01(15)
O4 Ni2 N3 88.60(15)
O3 Ni2 N4 88.80(15)
O4 Ni2 N4 90.59(15)
N3 Ni2 N4 178.10(15)
C30 N2 C31 117.3(4)
C30 N2 Ni1 123.9(3)
C31 N2 Ni1 118.6(3)
C1 C2 C11 119.0(4)
C1 C2 C3 119.9(4)
C11 C2 C3 120.2(4)
C1 O1 Ni1 127.4(3)
C20 O2 Ni1 127.6(3)
C39 O3 Ni2 131.1(3)
C49 N3 C50 114.2(4)
C49 N3 Ni2 125.2(3)
C50 N3 Ni2 120.4(3)
C4 C3 C8 117.5(4)
C4 C3 C2 123.0(4)
C8 C3 C2 119.4(4)
C58 O4 Ni2 130.9(3)
C68 N4 C69 116.8(4)
C68 N4 Ni2 123.6(3)
C69 N4 Ni2 119.6(3)
C5 C4 C3 121.0(4)
C5 C4 H4 119.5
C3 C4 H4 119.5
C19 C14 C15 118.7(4)
C19 C14 C12 122.8(4)
C15 C14 C12 118.4(4)
C10 C9 C8 121.4(4)
C10 C9 H9 119.3
C8 C9 H9 119.3
C4 C5 C6 120.9(4)
C4 C5 H5 119.6
C6 C5 H5 119.6
N1 C11 C2 127.0(4)
N1 C11 H11 116.5
C2 C11 H11 116.5
C15 C16 C17 120.3(5)
C15 C16 H16 119.9
C17 C16 H16 119.9
C7 C8 C3 120.0(4)
C7 C8 C9 121.5(4)
C3 C8 C9 118.5(4)
C7 C6 C5 119.7(4)
C7 C6 H6 120.2
C5 C6 H6 120.2
C12 C13 H13A 109.5
C12 C13 H13B 109.5
H13A C13 H13B 109.5
C12 C13 H13C 109.5
H13A C13 H13C 109.5
H13B C13 H13C 109.5
C6 C7 C8 120.9(4)
C6 C7 H7 119.6
C8 C7 H7 119.6
N1 C12 C14 112.3(4)
N1 C12 C13 108.4(4)
C14 C12 C13 114.8(4)
N1 C12 H12 107.0
C14 C12 H12 107.0
C13 C12 H12 107.0
C9 C10 C1 121.8(4)
C9 C10 H10 119.1
C1 C10 H10 119.1
C16 C15 C14 120.4(4)
C16 C15 H15 119.8
C14 C15 H15 119.8
C14 C19 C18 121.0(5)
C14 C19 H19 119.5
C18 C19 H19 119.5
C19 C18 C17 120.2(5)
C19 C18 H18 119.9
C17 C18 H18 119.9
C18 C17 C16 119.3(5)
C18 C17 H17 120.3
C16 C17 H17 120.3
C26 C25 C24 119.8(5)
C26 C25 H25 120.1
C24 C25 H25 120.1
C28 C27 C26 122.4(4)
C28 C27 C22 119.0(4)
C26 C27 C22 118.7(5)
C29 C28 C27 122.2(4)
C29 C28 H28 118.9
C27 C28 H28 118.9
C33 C31 N2 112.9(4)
C33 C31 C32 114.7(4)
N2 C31 C32 107.0(3)
C33 C31 H31 107.3
N2 C31 H31 107.3
C32 C31 H31 107.3
C28 C29 C20 120.7(5)
C28 C29 H29 119.7
C20 C29 H29 119.7
C31 C32 H32A 109.5
C31 C32 H32B 109.5
H32A C32 H32B 109.5
C31 C32 H32C 109.5
H32A C32 H32C 109.5
H32B C32 H32C 109.5
C25 C26 C27 121.3(5)
C25 C26 H26 119.3
C27 C26 H26 119.3
C42 C41 C46 117.4(4)
C42 C41 C40 124.1(4)
C46 C41 C40 118.5(4)
C38 C33 C34 118.4(4)
C38 C33 C31 122.6(4)
C34 C33 C31 118.7(4)
O2 C20 C21 124.1(4)
O2 C20 C29 116.9(4)
C21 C20 C29 118.8(4)
C45 C44 C43 118.8(5)
C45 C44 H44 120.6
C43 C44 H44 120.6
O3 C39 C40 124.8(4)
O3 C39 C48 115.5(4)
C40 C39 C48 119.7(4)
C23 C22 C27 118.3(4)
C23 C22 C21 123.3(4)
C27 C22 C21 118.4(4)
C44 C45 C46 122.0(5)
C44 C45 H45 119.0
C46 C45 H45 119.0
C37 C38 C33 121.0(4)
C37 C38 H38 119.5
C33 C38 H38 119.5
C24 C23 C22 121.2(5)
C24 C23 H23 119.4
C22 C23 H23 119.4
N2 C30 C21 126.7(4)
N2 C30 H30 116.6
C21 C30 H30 116.6
C45 C46 C47 121.2(4)
C45 C46 C41 119.5(4)
C47 C46 C41 119.3(4)
C38 C37 C36 119.4(4)
C38 C37 H37 120.3
C36 C37 H37 120.3
C23 C24 C25 120.7(5)
C23 C24 H24 119.7
C25 C24 H24 119.7
C35 C36 C37 120.7(5)
C35 C36 H36 119.7
C37 C36 H36 119.7
C36 C35 C34 119.7(4)
C36 C35 H35 120.2
C34 C35 H35 120.2
C35 C34 C33 120.7(4)
C35 C34 H34 119.6
C33 C34 H34 119.6
C42 C43 C44 120.7(5)
C42 C43 H43 119.7
C44 C43 H43 119.7
C39 C40 C49 119.6(4)
C39 C40 C41 119.9(4)
C49 C40 C41 120.5(4)
C20 C21 C30 119.3(4)
C20 C21 C22 120.8(4)
C30 C21 C22 119.0(4)
C43 C42 C41 121.7(5)
C43 C42 H42 119.2
C41 C42 H42 119.2
C47 C48 C39 120.3(4)
C47 C48 H48 119.9
C39 C48 H48 119.9
C48 C47 C46 122.2(4)
C48 C47 H47 118.9
C46 C47 H47 118.9
C61 C60 C65 117.5(4)
C61 C60 C59 123.5(4)
C65 C60 C59 119.0(4)
C54 C55 C56 119.2(5)
C54 C55 H55 120.4
C56 C55 H55 120.4
C62 C61 C60 121.2(5)
C62 C61 H61 119.4
C60 C61 H61 119.4
C55 C54 C53 120.7(5)
C55 C54 H54 119.7
C53 C54 H54 119.7
C61 C62 C63 120.8(5)
C61 C62 H62 119.6
C63 C62 H62 119.6
C52 C53 C54 120.6(5)
C52 C53 H53 119.7
C54 C53 H53 119.7
C64 C63 C62 119.6(5)
C64 C63 H63 120.2
C62 C63 H63 120.2
C53 C52 C57 118.0(4)
C53 C52 C50 123.3(4)
C57 C52 C50 118.6(4)
C63 C64 C65 121.4(5)
C63 C64 H64 119.3
C65 C64 H64 119.3
C50 C51 H51A 109.5
C50 C51 H51B 109.5
H51A C51 H51B 109.5
C50 C51 H51C 109.5
H51A C51 H51C 109.5
H51B C51 H51C 109.5
C66 C65 C64 121.4(4)
C66 C65 C60 119.0(4)
C64 C65 C60 119.6(4)
C67 C66 C65 121.5(4)
C67 C66 H66 119.2
C65 C66 H66 119.2
N3 C49 C40 126.9(4)
N3 C49 H49 116.6
C40 C49 H49 116.6
C66 C67 C58 121.6(4)
C66 C67 H67 119.2
C58 C67 H67 119.2
C52 C50 N3 113.3(4)
C52 C50 C51 115.1(4)
N3 C50 C51 108.1(4)
C52 C50 H50 106.6
N3 C50 H50 106.6
C51 C50 H50 106.6
N4 C69 C71 110.1(4)
N4 C69 C70 116.0(4)
C71 C69 C70 109.1(4)
N4 C69 H69 107.1
C71 C69 H69 107.1
C70 C69 H69 107.1
N4 C68 C59 127.6(4)
N4 C68 H68 116.2
C59 C68 H68 116.2
C57 C56 C55 120.3(5)
C57 C56 H56 119.9
C55 C56 H56 119.9
C69 C70 H70A 109.5
C69 C70 H70B 109.5
H70A C70 H70B 109.5
C69 C70 H70C 109.5
H70A C70 H70C 109.5
H70B C70 H70C 109.5
C58 C59 C68 118.8(4)
C58 C59 C60 119.9(4)
C68 C59 C60 121.0(4)
O4 C58 C59 124.4(4)
O4 C58 C67 116.6(4)
C59 C58 C67 119.0(4)
C56 C57 C52 121.2(4)
C56 C57 H57 119.4
C52 C57 H57 119.4
C76 C71 C72 118.4(5)
C76 C71 C69 122.3(5)
C72 C71 C69 119.2(5)
C71 C72 C73 120.7(5)
C71 C72 H72 119.6
C73 C72 H72 119.6
C74 C75 C76 121.6(5)
C74 C75 H75 119.2
C76 C75 H75 119.2
C75 C76 C71 120.4(5)
C75 C76 H60 119.8
C71 C76 H60 119.8
C75 C74 C73 119.2(6)
C75 C74 H74 120.4
C73 C74 H74 120.4
C74 C73 C72 119.6(6)
C74 C73 H73 120.2
C72 C73 H73 120.2

loop_
_geom_bond_atom_site_label_1
_geom_bond_atom_site_label_2
_geom_bond_distance
Ni1 O2 1.835(3)
Ni1 O1 1.840(3)
Ni1 N2 1.901(4)
Ni1 N1 1.909(4)
N1 C11 1.282(6)
N1 C12 1.511(5)
C1 O1 1.307(5)
C1 C2 1.399(6)
C1 C10 1.427(6)
Ni2 O3 1.817(3)
Ni2 O4 1.823(3)
Ni2 N3 1.935(4)
Ni2 N4 1.953(4)
N2 C30 1.293(6)
N2 C31 1.515(5)
C2 C11 1.429(6)
C2 C3 1.448(6)
O2 C20 1.313(6)
O3 C39 1.299(6)
N3 C49 1.303(6)
N3 C50 1.514(5)
C3 C4 1.416(6)
C3 C8 1.420(6)
O4 C58 1.282(6)
N4 C68 1.303(6)
N4 C69 1.500(6)
C4 C5 1.372(6)
C4 H4 0.9500
C14 C19 1.382(7)
C14 C15 1.395(7)
C14 C12 1.522(6)
C9 C10 1.355(6)
C9 C8 1.422(7)
C9 H9 0.9500
C5 C6 1.398(7)
C5 H5 0.9500
C11 H11 0.9500
C16 C15 1.385(7)
C16 C17 1.387(7)
C16 H16 0.9500
C8 C7 1.407(6)
C6 C7 1.366(7)
C6 H6 0.9500
C13 C12 1.525(6)
C13 H13A 0.9800
C13 H13B 0.9800
C13 H13C 0.9800
C7 H7 0.9500
C12 H12 1.0000
C10 H10 0.9500
C15 H15 0.9500
C19 C18 1.382(7)
C19 H19 0.9500
C18 C17 1.386(7)
C18 H18 0.9500
C17 H17 0.9500
C25 C26 1.352(8)
C25 C24 1.411(7)
C25 H25 0.9500
C27 C28 1.418(7)
C27 C26 1.423(7)
C27 C22 1.425(6)
C28 C29 1.348(7)
C28 H28 0.9500
C31 C33 1.502(6)
C31 C32 1.519(6)
C31 H31 1.0000
C29 C20 1.437(6)
C29 H29 0.9500
C32 H32A 0.9800
C32 H32B 0.9800
C32 H32C 0.9800
C26 H26 0.9500
C41 C42 1.400(7)
C41 C46 1.429(6)
C41 C40 1.451(6)
C33 C38 1.395(6)
C33 C34 1.402(6)
C20 C21 1.397(6)
C44 C45 1.361(7)
C44 C43 1.406(7)
C44 H44 0.9500
C39 C40 1.405(6)
C39 C48 1.429(6)
C22 C23 1.412(7)
C22 C21 1.442(6)
C45 C46 1.410(7)
C45 H45 0.9500
C38 C37 1.390(7)
C38 H38 0.9500
C23 C24 1.360(7)
C23 H23 0.9500
C30 C21 1.425(6)
C30 H30 0.9500
C46 C47 1.413(7)
C37 C36 1.392(7)
C37 H37 0.9500
C24 H24 0.9500
C36 C35 1.377(7)
C36 H36 0.9500
C35 C34 1.395(7)
C35 H35 0.9500
C34 H34 0.9500
C43 C42 1.383(7)
C43 H43 0.9500
C40 C49 1.424(6)
C42 H42 0.9500
C48 C47 1.362(7)
C48 H48 0.9500
C47 H47 0.9500
C60 C61 1.403(7)
C60 C65 1.432(6)
C60 C59 1.448(6)
C55 C54 1.385(7)
C55 C56 1.388(7)
C55 H55 0.9500
C61 C62 1.380(7)
C61 H61 0.9500
C54 C53 1.389(7)
C54 H54 0.9500
C62 C63 1.409(7)
C62 H62 0.9500
C53 C52 1.388(7)
C53 H53 0.9500
C63 C64 1.347(7)
C63 H63 0.9500
C52 C57 1.409(7)
C52 C50 1.510(7)
C64 C65 1.420(7)
C64 H64 0.9500
C51 C50 1.520(7)
C51 H51A 0.9800
C51 H51B 0.9800
C51 H51C 0.9800
C65 C66 1.415(7)
C66 C67 1.353(7)
C66 H66 0.9500
C49 H49 0.9500
C67 C58 1.431(6)
C67 H67 0.9500
C50 H50 1.0000
C69 C71 1.527(7)
C69 C70 1.527(7)
C69 H69 1.0000
C68 C59 1.420(6)
C68 H68 0.9500
C56 C57 1.373(7)
C56 H56 0.9500
C70 H70A 0.9800
C70 H70B 0.9800
C70 H70C 0.9800
C59 C58 1.403(6)
C57 H57 0.9500
C71 C76 1.381(7)
C71 C72 1.383(7)
C72 C73 1.392(8)
C72 H72 0.9500
C75 C74 1.349(8)
C75 C76 1.380(7)
C75 H75 0.9500
C76 H60 0.9500
C74 C73 1.390(9)
C74 H74 0.9500
C73 H73 0.9500

loop_
_geom_torsion_atom_site_label_1
_geom_torsion_atom_site_label_2
_geom_torsion_atom_site_label_3
_geom_torsion_atom_site_label_4
_geom_torsion
O1 C1 C2 C11 12.5(6)
C10 C1 C2 C11 -163.4(4)
O1 C1 C2 C3 -178.5(4)
C10 C1 C2 C3 5.6(6)
C2 C1 O1 Ni1 12.1(6)
C10 C1 O1 Ni1 -172.0(3)
N2 Ni1 O1 C1 161.9(3)
N1 Ni1 O1 C1 -25.3(3)
N2 Ni1 O2 C20 -24.3(3)
N1 Ni1 O2 C20 162.9(3)
N3 Ni2 O3 C39 5.8(4)
N4 Ni2 O3 C39 -172.5(4)
C1 C2 C3 C4 172.0(4)
C11 C2 C3 C4 -19.1(6)
C1 C2 C3 C8 -6.9(6)
C11 C2 C3 C8 161.9(4)
N3 Ni2 O4 C58 -156.3(4)
N4 Ni2 O4 C58 22.0(4)
C8 C3 C4 C5 -1.4(6)
C2 C3 C4 C5 179.7(4)
C3 C4 C5 C6 -1.4(6)
C12 N1 C11 C2 169.1(4)
Ni1 N1 C11 C2 -6.7(7)
C1 C2 C11 N1 -15.0(7)
C3 C2 C11 N1 176.1(4)
C4 C3 C8 C7 3.4(6)
C2 C3 C8 C7 -177.6(4)
C4 C3 C8 C9 -175.5(4)
C2 C3 C8 C9 3.5(6)
C10 C9 C8 C7 -177.7(4)
C10 C9 C8 C3 1.2(7)
C4 C5 C6 C7 2.2(7)
C5 C6 C7 C8 -0.1(7)
C3 C8 C7 C6 -2.7(7)
C9 C8 C7 C6 176.2(4)
C11 N1 C12 C14 15.0(5)
Ni1 N1 C12 C14 -168.9(3)
C11 N1 C12 C13 -112.8(4)
Ni1 N1 C12 C13 63.3(4)
C19 C14 C12 N1 -103.2(5)
C15 C14 C12 N1 74.9(5)
C19 C14 C12 C13 21.3(6)
C15 C14 C12 C13 -160.7(4)
C8 C9 C10 C1 -2.6(7)
O1 C1 C10 C9 -177.1(4)
C2 C1 C10 C9 -0.9(6)
C17 C16 C15 C14 -0.5(7)
C19 C14 C15 C16 1.8(7)
C12 C14 C15 C16 -176.4(4)
C15 C14 C19 C18 -1.7(8)
C12 C14 C19 C18 176.3(5)
C14 C19 C18 C17 0.5(9)
C19 C18 C17 C16 0.8(9)
C15 C16 C17 C18 -0.7(8)
C26 C27 C28 C29 -179.0(4)
C22 C27 C28 C29 0.0(7)
C30 N2 C31 C33 12.0(5)
Ni1 N2 C31 C33 -171.5(3)
C30 N2 C31 C32 -115.1(4)
Ni1 N2 C31 C32 61.5(4)
C27 C28 C29 C20 -1.0(7)
C24 C25 C26 C27 0.0(7)
C28 C27 C26 C25 177.0(5)
C22 C27 C26 C25 -2.1(7)
N2 C31 C33 C38 -88.2(5)
C32 C31 C33 C38 34.6(6)
N2 C31 C33 C34 85.2(5)
C32 C31 C33 C34 -152.0(4)
Ni1 O2 C20 C21 11.9(6)
Ni1 O2 C20 C29 -171.5(3)
C28 C29 C20 O2 -177.7(4)
C28 C29 C20 C21 -0.9(6)
Ni2 O3 C39 C40 -2.2(7)
Ni2 O3 C39 C48 179.7(3)
C28 C27 C22 C23 -176.8(4)
C26 C27 C22 C23 2.3(6)
C28 C27 C22 C21 2.7(6)
C26 C27 C22 C21 -178.2(4)
C43 C44 C45 C46 0.1(8)
C34 C33 C38 C37 -0.5(7)
C31 C33 C38 C37 172.9(4)
C27 C22 C23 C24 -0.6(7)
C21 C22 C23 C24 179.9(4)
C31 N2 C30 C21 169.1(4)
Ni1 N2 C30 C21 -7.2(6)
C44 C45 C46 C47 -179.0(5)
C44 C45 C46 C41 -0.4(8)
C42 C41 C46 C45 1.3(7)
C40 C41 C46 C45 -178.0(4)
C42 C41 C46 C47 179.9(5)
C40 C41 C46 C47 0.5(7)
C33 C38 C37 C36 -0.3(7)
C22 C23 C24 C25 -1.4(7)
C26 C25 C24 C23 1.7(7)
C38 C37 C36 C35 1.2(7)
C37 C36 C35 C34 -1.2(7)
C36 C35 C34 C33 0.4(7)
C38 C33 C34 C35 0.4(7)
C31 C33 C34 C35 -173.3(4)
C45 C44 C43 C42 -0.8(9)
O3 C39 C40 C49 -2.9(7)
C48 C39 C40 C49 175.2(4)
O3 C39 C40 C41 177.6(4)
C48 C39 C40 C41 -4.3(6)
C42 C41 C40 C39 -176.8(5)
C46 C41 C40 C39 2.5(6)
C42 C41 C40 C49 3.7(7)
C46 C41 C40 C49 -177.0(4)
O2 C20 C21 C30 11.3(6)
C29 C20 C21 C30 -165.3(4)
O2 C20 C21 C22 -179.7(4)
C29 C20 C21 C22 3.7(6)
N2 C30 C21 C20 -13.4(7)
N2 C30 C21 C22 177.5(4)
C23 C22 C21 C20 174.9(4)
C27 C22 C21 C20 -4.6(6)
C23 C22 C21 C30 -16.2(6)
C27 C22 C21 C30 164.4(4)
C44 C43 C42 C41 1.7(9)
C46 C41 C42 C43 -2.0(8)
C40 C41 C42 C43 177.3(5)
O3 C39 C48 C47 -178.7(4)
C40 C39 C48 C47 3.0(7)
C39 C48 C47 C46 0.1(8)
C45 C46 C47 C48 176.7(5)
C41 C46 C47 C48 -1.9(7)
C65 C60 C61 C62 1.5(7)
C59 C60 C61 C62 -177.0(4)
C56 C55 C54 C53 0.7(9)
C60 C61 C62 C63 -0.3(7)
C55 C54 C53 C52 -0.3(9)
C61 C62 C63 C64 -1.3(7)
C54 C53 C52 C57 -0.2(8)
C54 C53 C52 C50 -176.6(5)
C62 C63 C64 C65 1.6(7)
C63 C64 C65 C66 177.3(4)
C63 C64 C65 C60 -0.4(7)
C61 C60 C65 C66 -178.9(4)
C59 C60 C65 C66 -0.3(6)
C61 C60 C65 C64 -1.2(6)
C59 C60 C65 C64 177.4(4)
C64 C65 C66 C67 -177.3(4)
C60 C65 C66 C67 0.4(7)
C50 N3 C49 C40 179.2(4)
Ni2 N3 C49 C40 4.2(6)
C39 C40 C49 N3 1.5(7)
C41 C40 C49 N3 -178.9(4)
C65 C66 C67 C58 -1.9(7)
C53 C52 C50 N3 -123.2(5)
C57 C52 C50 N3 60.4(5)
C53 C52 C50 C51 1.9(7)
C57 C52 C50 C51 -174.5(4)
C49 N3 C50 C52 42.7(5)
Ni2 N3 C50 C52 -142.0(3)
C49 N3 C50 C51 -86.1(5)
Ni2 N3 C50 C51 89.1(4)
C68 N4 C69 C71 109.9(4)
Ni2 N4 C69 C71 -70.1(4)
C68 N4 C69 C70 -14.5(6)
Ni2 N4 C69 C70 165.5(3)
C69 N4 C68 C59 -176.0(4)
Ni2 N4 C68 C59 3.9(6)
C54 C55 C56 C57 -0.6(8)
N4 C68 C59 C58 10.0(7)
N4 C68 C59 C60 -176.1(4)
C61 C60 C59 C58 -179.8(4)
C65 C60 C59 C58 1.7(6)
C61 C60 C59 C68 6.3(7)
C65 C60 C59 C68 -172.2(4)
Ni2 O4 C58 C59 -14.9(7)
Ni2 O4 C58 C67 168.8(3)
C68 C59 C58 O4 -5.3(7)
C60 C59 C58 O4 -179.3(4)
C68 C59 C58 C67 170.9(4)
C60 C59 C58 C67 -3.1(6)
C66 C67 C58 O4 179.7(4)
C66 C67 C58 C59 3.2(7)
C55 C56 C57 C52 0.1(8)
C53 C52 C57 C56 0.3(7)
C50 C52 C57 C56 176.9(4)
N4 C69 C71 C76 -45.2(6)
C70 C69 C71 C76 83.1(5)
N4 C69 C71 C72 138.1(5)
C70 C69 C71 C72 -93.6(6)
C76 C71 C72 C73 -0.8(10)
C69 C71 C72 C73 176.1(6)
C74 C75 C76 C71 2.6(9)
C72 C71 C76 C75 -1.5(8)
C69 C71 C76 C75 -178.3(5)
C76 C75 C74 C73 -1.2(10)
C75 C74 C73 C72 -1.2(11)
C71 C72 C73 C74 2.2(12)
